data_2235258
loop_
_publ_author_name
'Abdel-Wahab, Bakr F.'
'Abdel-Latif, Ehab'
'Ng, Seik Weng'
'Tiekink, Edward R. T.'

_publ_section_title
;
 5-(4-Fluorophenyl)-3-[5-methyl-1-(4-methylphenyl)-1<i>H</i>-1,2,3-triazol-4-yl]-4,5-dihydro-1<i>H</i>-pyrazole-1-carbothioamide
;
_journal_coeditor_code SU2439
_journal_issue 6
_journal_name_full 'Acta Crystallographica Section E'
_journal_page_first o1954
_journal_page_last o1955
_journal_paper_doi 10.1107/S1600536812024245
_journal_volume 68
_journal_year 2012
_chemical_formula_iupac 'C20 H19 F N6 S'
_chemical_formula_moiety 'C20 H19 F N6 S'
_chemical_formula_sum 'C20 H19 F N6 S'
_chemical_formula_weight 394.47
_chemical_name_systematic
;
5-(4-Fluorophenyl)-3-[5-methyl-1-(4-methylphenyl)-1<i>H</i>-1,2,3-triazol-
4-yl]-4,5-dihydro-1<i>H</i>-pyrazole-1-carbothioamide
;
_space_group_IT_number 14
_symmetry_cell_setting monoclinic
_symmetry_space_group_name_Hall '-P 2ybc'
_symmetry_space_group_name_H-M 'P 1 21/c 1'
_atom_sites_solution_hydrogens geom
_atom_sites_solution_primary direct
_atom_sites_solution_secondary difmap
_audit_creation_method SHELXL97
_cell_angle_alpha 90.00
_cell_angle_beta 91.288(4)
_cell_angle_gamma 90.00
_cell_formula_units_Z 4
_cell_length_a 9.4388(4)
_cell_length_b 6.5476(3)
_cell_length_c 32.1483(18)
_cell_measurement_reflns_used 3598
_cell_measurement_temperature 100(2)
_cell_measurement_theta_max 27.5022
_cell_measurement_theta_min 2.2311
_cell_volume 1986.31(17)
_computing_cell_refinement 'CrysAlis PRO (Agilent, 2011)'
_computing_data_collection 'CrysAlis PRO (Agilent, 2011)'
_computing_data_reduction 'CrysAlis PRO (Agilent, 2011)'
_computing_molecular_graphics
;
ORTEP-3 (Farrugia, 1997) and DIAMOND (Brandenburg, 2006)
;
_computing_publication_material 'publCIF (Westrip, 2010)'
_computing_structure_refinement 'SHELXL97 (Sheldrick, 2008)'
_computing_structure_solution 'SHELXS97 (Sheldrick, 2008)'
_diffrn_ambient_temperature 100(2)
_diffrn_detector_area_resol_mean 10.4041
_diffrn_measured_fraction_theta_full 0.992
_diffrn_measured_fraction_theta_max 0.992
_diffrn_measurement_device_type 'Agilent SuperNova Dual diffractometer with an Atlas detector'
_diffrn_measurement_method \w
_diffrn_radiation_monochromator mirror
_diffrn_radiation_source 'SuperNova (Mo) X-ray Source'
_diffrn_radiation_type MoK\a
_diffrn_radiation_wavelength 0.71073
_diffrn_reflns_av_R_equivalents 0.0266
_diffrn_reflns_av_sigmaI/netI 0.0458
_diffrn_reflns_limit_h_max 12
_diffrn_reflns_limit_h_min -11
_diffrn_reflns_limit_k_max 8
_diffrn_reflns_limit_k_min -8
_diffrn_reflns_limit_l_max 41
_diffrn_reflns_limit_l_min -23
_diffrn_reflns_number 7765
_diffrn_reflns_theta_full 27.56
_diffrn_reflns_theta_max 27.56
_diffrn_reflns_theta_min 2.48
_diffrn_standards_decay_% 0
_diffrn_standards_interval_count 0
_diffrn_standards_interval_time 0
_diffrn_standards_number 0
_exptl_absorpt_coefficient_mu 0.190
_exptl_absorpt_correction_T_max 1.00000
_exptl_absorpt_correction_T_min 0.85532
_exptl_absorpt_correction_type multi-scan
_exptl_absorpt_process_details '(CrysAlis PRO; Agilent, 2011)'
_exptl_crystal_colour light-brown
_exptl_crystal_density_diffrn 1.319
_exptl_crystal_density_method 'not measured'
_exptl_crystal_description prism
_exptl_crystal_F_000 824
_exptl_crystal_size_max 0.40
_exptl_crystal_size_mid 0.30
_exptl_crystal_size_min 0.20
_refine_diff_density_max 0.641
_refine_diff_density_min -0.359
_refine_ls_extinction_method none
_refine_ls_goodness_of_fit_ref 1.020
_refine_ls_hydrogen_treatment mixed
_refine_ls_matrix_type full
_refine_ls_number_parameters 263
_refine_ls_number_reflns 4551
_refine_ls_number_restraints 0
_refine_ls_restrained_S_all 1.020
_refine_ls_R_factor_all 0.0565
_refine_ls_R_factor_gt 0.0433
_refine_ls_shift/su_max 0.002
_refine_ls_shift/su_mean 0.000
_refine_ls_structure_factor_coef Fsqd
_refine_ls_weighting_details 'calc w = 1/[\s^2^(Fo^2^)+(0.0450P)^2^+1.1380P] where P=(Fo^2^+2Fc^2^)/3'
_refine_ls_weighting_scheme calc
_refine_ls_wR_factor_gt 0.1011
_refine_ls_wR_factor_ref 0.1092
_reflns_number_gt 3809
_reflns_number_total 4551
_reflns_threshold_expression I>2\s(I)
_cod_data_source_file su2439.cif
_cod_data_source_block I
_cod_original_sg_symbol_H-M 'P 21/c'
_cod_database_code 2235258
_cod_database_fobs_code 2235258

loop_
_symmetry_equiv_pos_as_xyz
'x, y, z'
'-x, y+1/2, -z+1/2'
'-x, -y, -z'
'x, -y-1/2, z-1/2'

loop_
_atom_site_type_symbol
_atom_site_label
_atom_site_fract_x
_atom_site_fract_y
_atom_site_fract_z
_atom_site_U_iso_or_equiv
_atom_site_adp_type
_atom_site_calc_flag
_atom_site_refinement_flags
_atom_site_occupancy
_atom_site_symmetry_multiplicity
S S1 0.32997(4) 1.28074(6) 0.507140(13) 0.01661(12) Uani d . 1 1
F F1 -0.23235(10) 1.32770(17) 0.39047(3) 0.0253(3) Uani d . 1 1
N N1 0.53882(15) 1.2902(2) 0.45302(5) 0.0181(3) Uani d . 1 1
N N2 0.38250(13) 1.0266(2) 0.44567(4) 0.0137(3) Uani d . 1 1
N N3 0.45951(13) 0.9562(2) 0.41184(4) 0.0145(3) Uani d . 1 1
N N4 0.40790(15) 0.4715(2) 0.35943(5) 0.0212(3) Uani d . 1 1
N N5 0.47668(16) 0.3904(2) 0.32855(5) 0.0224(3) Uani d . 1 1
N N6 0.57249(14) 0.5319(2) 0.31626(4) 0.0161(3) Uani d . 1 1
C C1 0.42324(16) 1.1970(2) 0.46636(5) 0.0139(3) Uani d . 1 1
C C2 0.25153(16) 0.9101(2) 0.45166(5) 0.0139(3) Uani d . 1 1
H H2 0.2393 0.8789 0.4818 0.017 Uiso calc R 1 1
C C3 0.28474(17) 0.7137(3) 0.42742(5) 0.0162(3) Uani d . 1 1
H H3A 0.3146 0.6017 0.4463 0.019 Uiso calc R 1 1
H H3B 0.2023 0.6684 0.4102 0.019 Uiso calc R 1 1
C C4 0.40479(16) 0.7836(3) 0.40082(5) 0.0145(3) Uani d . 1 1
C C5 0.12296(16) 1.0241(2) 0.43419(5) 0.0136(3) Uani d . 1 1
C C6 0.13589(17) 1.1894(3) 0.40729(5) 0.0170(3) Uani d . 1 1
H H6 0.2272 1.2330 0.3992 0.020 Uiso calc R 1 1
C C7 0.01603(17) 1.2911(3) 0.39217(5) 0.0183(4) Uani d . 1 1
H H7 0.0241 1.4039 0.3738 0.022 Uiso calc R 1 1
C C8 -0.11438(17) 1.2240(3) 0.40457(5) 0.0177(4) Uani d . 1 1
C C9 -0.13193(17) 1.0592(3) 0.43024(5) 0.0200(4) Uani d . 1 1
H H9 -0.2238 1.0148 0.4376 0.024 Uiso calc R 1 1
C C10 -0.01149(17) 0.9592(3) 0.44518(5) 0.0176(3) Uani d . 1 1
H H10 -0.0210 0.8450 0.4631 0.021 Uiso calc R 1 1
C C11 0.45981(17) 0.6634(3) 0.36697(5) 0.0157(3) Uani d . 1 1
C C12 0.56581(17) 0.7042(3) 0.33933(5) 0.0158(3) Uani d . 1 1
C C13 0.65699(19) 0.8859(3) 0.33351(6) 0.0245(4) Uani d . 1 1
H H13A 0.6911 0.8880 0.3049 0.037 Uiso calc R 1 1
H H13B 0.7380 0.8799 0.3531 0.037 Uiso calc R 1 1
H H13C 0.6021 1.0100 0.3387 0.037 Uiso calc R 1 1
C C14 0.66475(17) 0.4832(3) 0.28258(5) 0.0167(3) Uani d . 1 1
C C15 0.77454(18) 0.3469(3) 0.28951(5) 0.0204(4) Uani d . 1 1
H H15 0.7917 0.2913 0.3165 0.025 Uiso calc R 1 1
C C16 0.85941(19) 0.2924(3) 0.25663(6) 0.0229(4) Uani d . 1 1
H H16 0.9354 0.1995 0.2613 0.027 Uiso calc R 1 1
C C17 0.83530(18) 0.3714(3) 0.21690(5) 0.0207(4) Uani d . 1 1
C C18 0.72555(19) 0.5103(3) 0.21112(6) 0.0260(4) Uani d . 1 1
H H18 0.7092 0.5685 0.1844 0.031 Uiso calc R 1 1
C C19 0.63922(19) 0.5658(3) 0.24361(5) 0.0234(4) Uani d . 1 1
H H19 0.5635 0.6594 0.2391 0.028 Uiso calc R 1 1
C C20 0.9250(2) 0.3050(3) 0.18119(6) 0.0324(5) Uani d . 1 1
H H20A 1.0108 0.2375 0.1920 0.049 Uiso calc R 1 1
H H20B 0.9514 0.4247 0.1648 0.049 Uiso calc R 1 1
H H20C 0.8710 0.2096 0.1635 0.049 Uiso calc R 1 1
H H1N 0.5662(19) 1.407(3) 0.4648(6) 0.020(5) Uiso d . 1 1
H H2N 0.574(2) 1.255(3) 0.4297(7) 0.027(6) Uiso d . 1 1

loop_
_atom_site_aniso_label
_atom_site_aniso_U_11
_atom_site_aniso_U_22
_atom_site_aniso_U_33
_atom_site_aniso_U_12
_atom_site_aniso_U_13
_atom_site_aniso_U_23
S1 0.0194(2) 0.0157(2) 0.0149(2) -0.00300(17) 0.00448(15) -0.00283(16)
F1 0.0177(5) 0.0359(6) 0.0223(5) 0.0063(5) -0.0003(4) 0.0081(5)
N1 0.0174(7) 0.0180(8) 0.0191(8) -0.0041(6) 0.0050(6) -0.0068(6)
N2 0.0125(6) 0.0151(7) 0.0137(7) -0.0008(5) 0.0024(5) -0.0030(6)
N3 0.0149(6) 0.0154(7) 0.0132(7) 0.0016(6) 0.0022(5) -0.0015(6)
N4 0.0287(8) 0.0162(7) 0.0190(7) -0.0038(6) 0.0068(6) -0.0044(6)
N5 0.0291(8) 0.0177(7) 0.0208(8) -0.0071(6) 0.0080(6) -0.0044(6)
N6 0.0203(7) 0.0133(7) 0.0147(7) -0.0028(6) 0.0027(5) -0.0007(6)
C1 0.0145(7) 0.0131(8) 0.0141(8) 0.0020(6) -0.0026(6) 0.0011(6)
C2 0.0159(8) 0.0118(7) 0.0142(8) -0.0031(6) 0.0014(6) 0.0004(6)
C3 0.0180(8) 0.0137(8) 0.0170(8) -0.0008(7) 0.0025(6) -0.0006(7)
C4 0.0155(7) 0.0143(8) 0.0138(8) 0.0019(6) 0.0001(6) 0.0013(6)
C5 0.0153(7) 0.0136(8) 0.0121(7) -0.0015(6) 0.0011(6) -0.0023(6)
C6 0.0150(8) 0.0186(8) 0.0174(8) -0.0042(7) 0.0019(6) -0.0003(7)
C7 0.0204(8) 0.0179(8) 0.0166(8) -0.0010(7) 0.0004(6) 0.0041(7)
C8 0.0148(8) 0.0230(9) 0.0152(8) 0.0036(7) -0.0012(6) 0.0003(7)
C9 0.0142(8) 0.0270(10) 0.0189(8) -0.0034(7) 0.0033(6) 0.0027(7)
C10 0.0182(8) 0.0187(8) 0.0161(8) -0.0029(7) 0.0017(6) 0.0021(7)
C11 0.0180(8) 0.0132(8) 0.0157(8) -0.0006(6) 0.0001(6) -0.0010(6)
C12 0.0188(8) 0.0137(8) 0.0150(8) 0.0003(7) 0.0000(6) -0.0032(7)
C13 0.0273(9) 0.0177(9) 0.0290(10) -0.0070(8) 0.0093(8) -0.0067(8)
C14 0.0204(8) 0.0151(8) 0.0148(8) -0.0022(7) 0.0033(6) -0.0033(7)
C15 0.0252(9) 0.0213(9) 0.0148(8) 0.0012(7) 0.0008(7) 0.0016(7)
C16 0.0236(9) 0.0239(9) 0.0214(9) 0.0059(8) 0.0021(7) 0.0015(8)
C17 0.0239(9) 0.0207(9) 0.0177(8) 0.0020(7) 0.0039(7) -0.0039(7)
C18 0.0330(10) 0.0292(10) 0.0158(9) 0.0075(8) 0.0030(7) 0.0024(8)
C19 0.0272(9) 0.0240(9) 0.0192(9) 0.0104(8) 0.0020(7) 0.0019(8)
C20 0.0372(11) 0.0379(12) 0.0223(10) 0.0130(9) 0.0089(8) 0.0000(9)

loop_
_atom_type_symbol
_atom_type_description
_atom_type_scat_dispersion_real
_atom_type_scat_dispersion_imag
_atom_type_scat_source
C C 0.0033 0.0016 'International Tables Vol C Tables 4.2.6.8 and 6.1.1.4'
H H 0.0000 0.0000 'International Tables Vol C Tables 4.2.6.8 and 6.1.1.4'
N N 0.0061 0.0033 'International Tables Vol C Tables 4.2.6.8 and 6.1.1.4'
F F 0.0171 0.0103 'International Tables Vol C Tables 4.2.6.8 and 6.1.1.4'
S S 0.1246 0.1234 'International Tables Vol C Tables 4.2.6.8 and 6.1.1.4'

loop_
_geom_angle_atom_site_label_1
_geom_angle_atom_site_label_2
_geom_angle_atom_site_label_3
_geom_angle
C1 N1 H1N 119.3(12)
C1 N1 H2N 119.6(14)
H1N N1 H2N 119.4(19)
C1 N2 N3 120.50(13)
C1 N2 C2 126.55(13)
N3 N2 C2 112.60(12)
C4 N3 N2 106.88(13)
N5 N4 C11 108.96(14)
N4 N5 N6 106.73(13)
C12 N6 N5 111.69(13)
C12 N6 C14 129.31(14)
N5 N6 C14 119.00(13)
N1 C1 N2 116.57(15)
N1 C1 S1 123.20(13)
N2 C1 S1 120.23(12)
N2 C2 C5 111.32(13)
N2 C2 C3 100.70(12)
C5 C2 C3 113.13(13)
N2 C2 H2 110.4
C5 C2 H2 110.4
C3 C2 H2 110.4
C4 C3 C2 101.42(13)
C4 C3 H3A 111.5
C2 C3 H3A 111.5
C4 C3 H3B 111.5
C2 C3 H3B 111.5
H3A C3 H3B 109.3
N3 C4 C11 122.33(15)
N3 C4 C3 114.34(14)
C11 C4 C3 123.26(15)
C10 C5 C6 119.23(15)
C10 C5 C2 118.75(15)
C6 C5 C2 122.02(14)
C7 C6 C5 120.48(15)
C7 C6 H6 119.8
C5 C6 H6 119.8
C8 C7 C6 118.18(16)
C8 C7 H7 120.9
C6 C7 H7 120.9
C9 C8 F1 118.69(14)
C9 C8 C7 123.19(16)
F1 C8 C7 118.12(15)
C8 C9 C10 118.08(15)
C8 C9 H9 121.0
C10 C9 H9 121.0
C9 C10 C5 120.82(16)
C9 C10 H10 119.6
C5 C10 H10 119.6
N4 C11 C12 109.01(14)
N4 C11 C4 119.94(15)
C12 C11 C4 131.01(16)
N6 C12 C11 103.62(14)
N6 C12 C13 124.45(15)
C11 C12 C13 131.93(16)
C12 C13 H13A 109.5
C12 C13 H13B 109.5
H13A C13 H13B 109.5
C12 C13 H13C 109.5
H13A C13 H13C 109.5
H13B C13 H13C 109.5
C19 C14 C15 120.95(16)
C19 C14 N6 119.95(15)
C15 C14 N6 119.05(15)
C14 C15 C16 119.14(16)
C14 C15 H15 120.4
C16 C15 H15 120.4
C15 C16 C17 121.23(17)
C15 C16 H16 119.4
C17 C16 H16 119.4
C18 C17 C16 118.19(16)
C18 C17 C20 121.20(17)
C16 C17 C20 120.61(16)
C19 C18 C17 121.34(17)
C19 C18 H18 119.3
C17 C18 H18 119.3
C14 C19 C18 119.14(17)
C14 C19 H19 120.4
C18 C19 H19 120.4
C17 C20 H20A 109.5
C17 C20 H20B 109.5
H20A C20 H20B 109.5
C17 C20 H20C 109.5
H20A C20 H20C 109.5
H20B C20 H20C 109.5

loop_
_geom_bond_atom_site_label_1
_geom_bond_atom_site_label_2
_geom_bond_distance
S1 C1 1.6873(17)
F1 C8 1.3724(19)
N1 C1 1.329(2)
N1 H1N 0.89(2)
N1 H2N 0.86(2)
N2 C1 1.350(2)
N2 N3 1.3996(18)
N2 C2 1.469(2)
N3 C4 1.289(2)
N4 N5 1.311(2)
N4 C11 1.368(2)
N5 N6 1.360(2)
N6 C12 1.352(2)
N6 C14 1.441(2)
C2 C5 1.521(2)
C2 C3 1.539(2)
C2 H2 1.0000
C3 C4 1.506(2)
C3 H3A 0.9900
C3 H3B 0.9900
C4 C11 1.449(2)
C5 C10 1.391(2)
C5 C6 1.392(2)
C6 C7 1.391(2)
C6 H6 0.9500
C7 C8 1.374(2)
C7 H7 0.9500
C8 C9 1.371(2)
C9 C10 1.389(2)
C9 H9 0.9500
C10 H10 0.9500
C11 C12 1.379(2)
C12 C13 1.483(2)
C13 H13A 0.9800
C13 H13B 0.9800
C13 H13C 0.9800
C14 C19 1.381(2)
C14 C15 1.382(2)
C15 C16 1.387(2)
C15 H15 0.9500
C16 C17 1.392(2)
C16 H16 0.9500
C17 C18 1.388(3)
C17 C20 1.505(2)
C18 C19 1.387(2)
C18 H18 0.9500
C19 H19 0.9500
C20 H20A 0.9800
C20 H20B 0.9800
C20 H20C 0.9800

loop_
_geom_hbond_atom_site_label_D
_geom_hbond_atom_site_label_H
_geom_hbond_atom_site_label_A
_geom_hbond_site_symmetry_A
_geom_hbond_distance_DH
_geom_hbond_distance_HA
_geom_hbond_distance_DA
_geom_hbond_angle_DHA
N1 H1N S1 3_686 0.89(2) 2.432(19) 3.3159(14) 172.7(16)
N1 H2N F1 1_655 0.86(2) 2.29(2) 2.9940(18) 138.9(17)
N1 H2N N3 . 0.86(2) 2.30(2) 2.6554(19) 104.9(15)
C3 H3A S1 1_545 0.99 2.87 3.8390(19) 166
C9 H9 S1 3_576 0.95 2.83 3.5595(18) 135
C15 H15 F1 1_645 0.95 2.41 3.2502(19) 148

loop_
_geom_torsion_atom_site_label_1
_geom_torsion_atom_site_label_2
_geom_torsion_atom_site_label_3
_geom_torsion_atom_site_label_4
_geom_torsion
C1 N2 N3 C4 174.29(14)
C2 N2 N3 C4 -12.04(17)
C11 N4 N5 N6 -0.27(19)
N4 N5 N6 C12 0.23(19)
N4 N5 N6 C14 179.55(14)
N3 N2 C1 N1 -0.5(2)
C2 N2 C1 N1 -173.19(15)
N3 N2 C1 S1 -179.93(11)
C2 N2 C1 S1 7.3(2)
C1 N2 C2 C5 72.6(2)
N3 N2 C2 C5 -100.65(15)
C1 N2 C2 C3 -167.24(15)
N3 N2 C2 C3 19.54(16)
N2 C2 C3 C4 -18.17(15)
C5 C2 C3 C4 100.72(15)
N2 N3 C4 C11 -178.76(14)
N2 N3 C4 C3 -1.78(18)
C2 C3 C4 N3 13.53(18)
C2 C3 C4 C11 -169.51(15)
N2 C2 C5 C10 -165.88(14)
C3 C2 C5 C10 81.57(18)
N2 C2 C5 C6 14.8(2)
C3 C2 C5 C6 -97.72(18)
C10 C5 C6 C7 1.2(2)
C2 C5 C6 C7 -179.49(15)
C5 C6 C7 C8 0.1(3)
C6 C7 C8 C9 -1.6(3)
C6 C7 C8 F1 178.40(15)
F1 C8 C9 C10 -178.27(15)
C7 C8 C9 C10 1.7(3)
C8 C9 C10 C5 -0.3(3)
C6 C5 C10 C9 -1.1(3)
C2 C5 C10 C9 179.58(15)
N5 N4 C11 C12 0.2(2)
N5 N4 C11 C4 -177.76(15)
N3 C4 C11 N4 172.91(15)
C3 C4 C11 N4 -3.8(2)
N3 C4 C11 C12 -4.6(3)
C3 C4 C11 C12 178.72(17)
N5 N6 C12 C11 -0.08(18)
C14 N6 C12 C11 -179.32(16)
N5 N6 C12 C13 179.88(16)
C14 N6 C12 C13 0.6(3)
N4 C11 C12 N6 -0.08(18)
C4 C11 C12 N6 177.61(17)
N4 C11 C12 C13 179.96(18)
C4 C11 C12 C13 -2.4(3)
C12 N6 C14 C19 -76.7(2)
N5 N6 C14 C19 104.1(2)
C12 N6 C14 C15 106.0(2)
N5 N6 C14 C15 -73.2(2)
C19 C14 C15 C16 -0.3(3)
N6 C14 C15 C16 176.99(16)
C14 C15 C16 C17 -0.4(3)
C15 C16 C17 C18 1.4(3)
C15 C16 C17 C20 -177.77(18)
C16 C17 C18 C19 -1.7(3)
C20 C17 C18 C19 177.47(19)
C15 C14 C19 C18 0.0(3)
N6 C14 C19 C18 -177.25(16)
C17 C18 C19 C14 1.0(3)

loop_
_cod_related_entry_id
_cod_related_entry_database
_cod_related_entry_code
1 ChemSpider 28501836
